data_2204217
loop_
_publ_author_name
Vasu
'K. A. Nirmala'
'Deepak Chopra'
'S. Mohan'
'J. Saravanan'

_publ_section_title
;
 Methyl
 2-(acetylamino)-4,5,6,7-tetrahydro-1-benzothiophene-3-carboxylate
;
_journal_issue 9
_journal_name_full 'Acta Crystallographica Section E'
_journal_page_first o1654
_journal_page_last o1655
_journal_paper_doi 10.1107/S1600536804020987
_journal_volume 60
_journal_year 2004
_chemical_formula_iupac 'C12 H15 N O3 S'
_chemical_formula_moiety 'C12 H15 N O3 S'
_chemical_formula_sum 'C12 H15 N O3 S'
_chemical_formula_weight 253.32
_chemical_name_systematic
;
Methyl 2-(acetylamino)-4,5,6,7-tetrahydro-1-benzothiophene-3-carboxylate
;
_space_group_IT_number 15
_symmetry_cell_setting monoclinic
_symmetry_space_group_name_Hall '-C 2yc'
_symmetry_space_group_name_H-M 'C 1 2/c 1'
_atom_sites_solution_hydrogens geom
_atom_sites_solution_primary direct
_atom_sites_solution_secondary difmap
_cell_angle_alpha 90
_cell_angle_beta 105.212(13)
_cell_angle_gamma 90
_cell_formula_units_Z 8
_cell_length_a 15.289(14)
_cell_length_b 10.644(10)
_cell_length_c 15.790(15)
_cell_measurement_reflns_used 710
_cell_measurement_temperature 293(2)
_cell_measurement_theta_max 26.4
_cell_measurement_theta_min 1.6
_cell_volume 2480(4)
_computing_cell_refinement SMART
_computing_data_collection 'SMART (Bruker, 1998)'
_computing_data_reduction 'SAINT (Bruker, 1998)'
_computing_molecular_graphics 'ORTEP-3 for Windows (Farrugia, 1997) and CAMERON (Watkin et al., 1993)'
_computing_publication_material 'PLATON (Spek, 2003)'
_computing_structure_refinement 'SHELXL97 (Sheldrick, 1997)'
_computing_structure_solution 'SIR92 (Altomare et al., 1993)'
_diffrn_ambient_temperature 293(2)
_diffrn_measured_fraction_theta_full 0.992
_diffrn_measured_fraction_theta_max 0.992
_diffrn_measurement_device_type 'Bruker SMART APEX CCD area-detector'
_diffrn_measurement_method '\f and \w'
_diffrn_radiation_monochromator graphite
_diffrn_radiation_source 'fine-focus sealed tube'
_diffrn_radiation_type MoK\a
_diffrn_radiation_wavelength 0.71073
_diffrn_reflns_av_R_equivalents 0.0392
_diffrn_reflns_av_sigmaI/netI 0.0582
_diffrn_reflns_limit_h_max 18
_diffrn_reflns_limit_h_min -17
_diffrn_reflns_limit_k_max 7
_diffrn_reflns_limit_k_min -13
_diffrn_reflns_limit_l_max 19
_diffrn_reflns_limit_l_min -17
_diffrn_reflns_number 6489
_diffrn_reflns_reduction_process
;
 ?
;
_diffrn_reflns_theta_full 26.37
_diffrn_reflns_theta_max 26.37
_diffrn_reflns_theta_min 2.36
_exptl_absorpt_coefficient_mu 0.257
_exptl_absorpt_correction_T_max 0.9528
_exptl_absorpt_correction_T_min 0.8520
_exptl_absorpt_correction_type multi-scan
_exptl_absorpt_process_details '(SADABS; Sheldrick, 1996)'
_exptl_crystal_colour yellow
_exptl_crystal_density_diffrn 1.357
_exptl_crystal_density_method 'Not Measured'
_exptl_crystal_description blocks
_exptl_crystal_F_000 1072
_exptl_crystal_size_max 0.39
_exptl_crystal_size_mid 0.30
_exptl_crystal_size_min 0.20
_refine_diff_density_max 0.319
_refine_diff_density_min -0.167
_refine_ls_extinction_method none
_refine_ls_goodness_of_fit_ref 0.912
_refine_ls_hydrogen_treatment mixed
_refine_ls_matrix_type full
_refine_ls_number_parameters 179
_refine_ls_number_reflns 2519
_refine_ls_number_restraints 0
_refine_ls_restrained_S_all 0.912
_refine_ls_R_factor_all 0.0809
_refine_ls_R_factor_gt 0.0606
_refine_ls_shift/su_max 0.000
_refine_ls_shift/su_mean 0.000
_refine_ls_structure_factor_coef Fsqd
_refine_ls_weighting_details 'calc w = 1/[\s^2^(Fo^2^)+(0.1396P)^2^+2.1364P] where P = (Fo^2^+2Fc^2^)/3'
_refine_ls_weighting_scheme calc
_refine_ls_wR_factor_gt 0.1892
_refine_ls_wR_factor_ref 0.2082
_reflns_number_gt 1881
_reflns_number_total 2519
_reflns_threshold_expression I>2\s(I)
_cod_data_source_file ob6409.cif
_cod_data_source_block I
_cod_depositor_comments
;
The following automatic conversions were performed:
'_symmetry_cell_setting' value 'Monoclinic' changed to 'monoclinic'
according to '/home/saulius/struct/CIF-dictionaries/cif_core.dic'
dictionary named 'cif_core.dic' version 2.4.1 from 2010-06-29.

Automatic conversion script
Id: cif_fix_enum 1527 2010-12-29 10:47:43Z saulius 

The following automatic conversions were performed:

'_symmetry_cell_setting' value 'Monoclinic' changed to 'monoclinic'
according to /home/saulius/struct/CIF-dictionaries/cif_core.dic
dictionary named 'cif_core.dic' version 2.4.1 from 2010-06-29.

Automatic conversion script
Id: cif_fix_values 1715 2011-07-08 13:25:40Z adriana 
;
_cod_original_sg_symbol_H-M 'C 2/c'
_cod_database_code 2204217
_cod_database_fobs_code 2204217

loop_
_symmetry_equiv_pos_as_xyz
x,y,z
-x,y,1/2-z
-x,-y,-z
x,-y,1/2+z
1/2+x,1/2+y,z
1/2-x,1/2+y,1/2-z
1/2-x,1/2-y,-z
1/2+x,1/2-y,1/2+z

loop_
_atom_site_label
_atom_site_fract_x
_atom_site_fract_y
_atom_site_fract_z
_atom_site_U_iso_or_equiv
_atom_site_adp_type
_atom_site_calc_flag
_atom_site_refinement_flags
_atom_site_occupancy
_atom_site_disorder_assembly
_atom_site_disorder_group
_atom_site_type_symbol
S1 0.39866(6) -0.01021(7) 0.10400(5) 0.0578(3) Uani d . 1 A . S
O1 0.40002(19) -0.2571(2) 0.15491(16) 0.0738(7) Uani d . 1 A . O
O2 0.3527(2) 0.0444(2) 0.37569(16) 0.0760(8) Uani d . 1 . . O
O3 0.34647(16) 0.2486(2) 0.34375(15) 0.0635(6) Uani d . 1 . . O
N1 0.3788(2) -0.1184(3) 0.25484(19) 0.0602(7) Uani d . 1 A . N
C1 0.3820(2) -0.0090(3) 0.2078(2) 0.0499(7) Uani d . 1 . . C
C2 0.37110(19) 0.1105(3) 0.23693(18) 0.0482(7) Uani d . 1 A . C
C3 0.37689(19) 0.2047(3) 0.1726(2) 0.0497(7) Uani d . 1 A . C
C4 0.3679(2) 0.3439(3) 0.1795(2) 0.0613(8) Uani d . 1 . . C
C5A 0.3544(10) 0.4112(7) 0.0909(7) 0.064(2) Uani d P 0.58(2) A 1 C
C5B 0.4086(19) 0.4104(12) 0.1125(9) 0.077(5) Uani d P 0.42(2) A 2 C
C6A 0.4263(9) 0.3623(8) 0.0459(7) 0.064(2) Uani d P 0.58(2) A 1 C
C6B 0.375(2) 0.3536(13) 0.0223(10) 0.085(5) Uani d P 0.42(2) A 2 C
C7 0.4038(3) 0.2220(3) 0.0198(2) 0.0644(9) Uani d . 1 A . C
C8 0.3923(2) 0.1516(3) 0.09888(19) 0.0538(7) Uani d . 1 . . C
C9 0.3876(2) -0.2373(3) 0.2268(2) 0.0613(8) Uani d . 1 . . C
C10 0.3812(3) -0.3383(3) 0.2908(3) 0.0756(10) Uani d . 1 A . C
C11 0.3562(2) 0.1289(3) 0.3245(2) 0.0560(8) Uani d . 1 . . C
C12 0.3301(3) 0.2750(4) 0.4281(2) 0.0758(11) Uani d . 1 . . C
H1N 0.367(2) -0.106(4) 0.304(3) 0.069(11) Uiso d . 1 . . H
H4A 0.4220 0.3766 0.2204 0.074 Uiso calc R 1 A 1 H
H4B 0.3167 0.3622 0.2031 0.074 Uiso calc R 1 A 1 H
H5A1 0.3609 0.5012 0.1000 0.076 Uiso calc PR 0.58(2) A 1 H
H5A2 0.2940 0.3945 0.0540 0.076 Uiso calc PR 0.58(2) A 1 H
H5B1 0.3926 0.4987 0.1101 0.093 Uiso calc PR 0.42(2) A 2 H
H5B2 0.4741 0.4040 0.1312 0.093 Uiso calc PR 0.42(2) A 2 H
H6A1 0.4864 0.3687 0.0858 0.077 Uiso calc PR 0.58(2) A 1 H
H6A2 0.4250 0.4120 -0.0059 0.077 Uiso calc PR 0.58(2) A 1 H
H6B1 0.3091 0.3574 0.0046 0.102 Uiso calc PR 0.42(2) A 2 H
H6B2 0.3973 0.4025 -0.0193 0.102 Uiso calc PR 0.42(2) A 2 H
H7A 0.3485 0.2171 -0.0273 0.077 Uiso calc R 1 B 1 H
H7B 0.4525 0.1849 -0.0006 0.077 Uiso calc R 1 B 1 H
H10A 0.3687 -0.4172 0.2607 0.113 Uiso calc R 1 . . H
H10B 0.3333 -0.3186 0.3176 0.113 Uiso calc R 1 . . H
H10C 0.4376 -0.3438 0.3353 0.113 Uiso calc R 1 . . H
H12A 0.2743 0.2361 0.4312 0.114 Uiso calc R 1 . . H
H12B 0.3260 0.3641 0.4354 0.114 Uiso calc R 1 . . H
H12C 0.3791 0.2421 0.4739 0.114 Uiso calc R 1 . . H

loop_
_atom_site_aniso_label
_atom_site_aniso_U_11
_atom_site_aniso_U_22
_atom_site_aniso_U_33
_atom_site_aniso_U_12
_atom_site_aniso_U_13
_atom_site_aniso_U_23
S1 0.0826(6) 0.0471(5) 0.0462(5) -0.0024(4) 0.0216(4) -0.0087(3)
O1 0.1116(19) 0.0523(14) 0.0589(15) 0.0020(12) 0.0246(13) -0.0090(11)
O2 0.125(2) 0.0555(15) 0.0610(15) -0.0014(14) 0.0477(15) 0.0009(12)
O3 0.0889(16) 0.0551(13) 0.0544(14) 0.0060(11) 0.0330(11) -0.0088(10)
N1 0.0871(19) 0.0463(15) 0.0492(15) -0.0025(13) 0.0212(14) -0.0036(12)
C1 0.0561(16) 0.0474(17) 0.0463(16) -0.0036(12) 0.0134(12) -0.0055(12)
C2 0.0534(15) 0.0474(16) 0.0463(15) -0.0014(12) 0.0174(12) -0.0038(12)
C3 0.0540(15) 0.0456(16) 0.0512(16) -0.0051(12) 0.0170(13) -0.0058(12)
C4 0.080(2) 0.0454(17) 0.064(2) -0.0035(15) 0.0269(16) -0.0068(14)
C5A 0.081(6) 0.043(3) 0.064(5) 0.001(4) 0.014(4) 0.001(3)
C5B 0.122(13) 0.053(6) 0.055(6) -0.015(7) 0.021(7) -0.018(4)
C6A 0.080(5) 0.056(4) 0.060(5) -0.010(4) 0.025(4) 0.005(3)
C6B 0.135(15) 0.064(6) 0.061(8) -0.015(9) 0.034(9) -0.005(5)
C7 0.091(2) 0.055(2) 0.0499(18) -0.0081(17) 0.0239(16) -0.0038(14)
C8 0.0639(18) 0.0512(18) 0.0469(16) -0.0077(14) 0.0155(13) -0.0070(13)
C9 0.081(2) 0.0453(18) 0.055(2) -0.0013(15) 0.0134(16) -0.0064(14)
C10 0.111(3) 0.0478(19) 0.072(2) -0.0027(19) 0.032(2) -0.0033(17)
C11 0.0634(18) 0.0552(18) 0.0529(17) 0.0012(14) 0.0218(14) -0.0054(14)
C12 0.096(3) 0.079(3) 0.061(2) 0.007(2) 0.037(2) -0.0149(18)

loop_
_atom_type_symbol
_atom_type_description
_atom_type_scat_dispersion_real
_atom_type_scat_dispersion_imag
_atom_type_scat_source
S S 0.1246 0.1234 'International Tables Vol C Tables 4.2.6.8 and 6.1.1.4'
O O 0.0106 0.0060 'International Tables Vol C Tables 4.2.6.8 and 6.1.1.4'
N N 0.0061 0.0033 'International Tables Vol C Tables 4.2.6.8 and 6.1.1.4'
H H 0.0000 0.0000 'International Tables Vol C Tables 4.2.6.8 and 6.1.1.4'
C C 0.0033 0.0016 'International Tables Vol C Tables 4.2.6.8 and 6.1.1.4'

loop_
_geom_angle_atom_site_label_1
_geom_angle_atom_site_label_2
_geom_angle_atom_site_label_3
_geom_angle
C4 C5A C6A 108.6(9)
C4 C5A H5A1 110.0
C6A C5A H5A1 110.0
C4 C5A H5A2 110.0
C6A C5A H5A2 110.0
H5A1 C5A H5A2 108.3
C5A C6A C7 107.9(9)
C5A C6A H6A1 110.1
C7 C6A H6A1 110.1
C5A C6A H6A2 110.1
C7 C6A H6A2 110.1
H6A1 C6A H6A2 108.4
C6B C5B C4 111.5(16)
C6B C5B H5B1 109.3
C4 C5B H5B1 109.3
C6B C5B H5B2 109.3
C4 C5B H5B2 109.3
H5B1 C5B H5B2 108.0
C7 C6B C5B 112.0(18)
C7 C6B H6B1 109.2
C5B C6B H6B1 109.2
C7 C6B H6B2 109.2
C5B C6B H6B2 109.2
H6B1 C6B H6B2 107.9
C3 C4 C5B 110.2(6)
C3 C4 C5A 112.8(4)
C3 C4 H4A 109.0
C5B C4 H4A 82.2
C5A C4 H4A 109.0
C3 C4 H4B 109.0
C5B C4 H4B 133.3
C5A C4 H4B 109.0
H4A C4 H4B 107.8
C3 C8 C7 125.7(3)
C3 C8 S1 113.1(2)
C7 C8 S1 121.2(2)
C8 C3 C2 111.5(3)
C8 C3 C4 120.8(3)
C2 C3 C4 127.7(3)
C6B C7 C8 110.4(6)
C8 C7 C6A 108.8(4)
C6B C7 H7A 82.1
C8 C7 H7A 109.9
C6A C7 H7A 109.9
C6B C7 H7B 131.2
C8 C7 H7B 109.9
C6A C7 H7B 109.9
H7A C7 H7B 108.3
C1 S1 C8 90.95(14)
C11 O3 C12 116.9(3)
C9 N1 C1 125.8(3)
C9 N1 H1N 120(3)
C1 N1 H1N 114(3)
O2 C11 O3 122.0(3)
O2 C11 C2 124.6(3)
O3 C11 C2 113.4(3)
C2 C1 N1 124.8(3)
C2 C1 S1 112.7(2)
N1 C1 S1 122.5(2)
C1 C2 C3 111.8(3)
C1 C2 C11 119.9(3)
C3 C2 C11 128.3(3)
O1 C9 N1 121.3(3)
O1 C9 C10 124.0(3)
N1 C9 C10 114.7(3)
C9 C10 H10A 109.5
C9 C10 H10B 109.5
H10A C10 H10B 109.5
C9 C10 H10C 109.5
H10A C10 H10C 109.5
H10B C10 H10C 109.5
O3 C12 H12A 109.5
O3 C12 H12B 109.5
H12A C12 H12B 109.5
O3 C12 H12C 109.5
H12A C12 H12C 109.5
H12B C12 H12C 109.5

loop_
_geom_bond_atom_site_label_1
_geom_bond_atom_site_label_2
_geom_bond_distance
C5A C4 1.537(9)
C5A C6A 1.548(15)
C5A H5A1 0.9700
C5A H5A2 0.9700
C6A C7 1.564(11)
C6A H6A1 0.9700
C6A H6A2 0.9700
C5B C6B 1.51(2)
C5B C4 1.534(14)
C5B H5B1 0.9700
C5B H5B2 0.9700
C6B C7 1.473(16)
C6B H6B1 0.9700
C6B H6B2 0.9700
C4 C3 1.495(4)
C4 H4A 0.9700
C4 H4B 0.9700
C8 C3 1.369(4)
C8 C7 1.506(4)
C8 S1 1.726(4)
C3 C2 1.447(4)
C7 H7A 0.9700
C7 H7B 0.9700
S1 C1 1.724(3)
O3 C11 1.328(4)
O3 C12 1.446(4)
O2 C11 1.219(4)
O1 C9 1.217(4)
N1 C9 1.359(4)
N1 C1 1.389(4)
N1 H1N 0.86(4)
C11 C2 1.473(4)
C1 C2 1.377(4)
C9 C10 1.497(5)
C10 H10A 0.9600
C10 H10B 0.9600
C10 H10C 0.9600
C12 H12A 0.9600
C12 H12B 0.9600
C12 H12C 0.9600

loop_
_geom_hbond_atom_site_label_D
_geom_hbond_atom_site_label_H
_geom_hbond_atom_site_label_A
_geom_hbond_distance_DH
_geom_hbond_distance_HA
_geom_hbond_distance_DA
_geom_hbond_angle_DHA
_geom_hbond_publ_flag
N1 H1N O2 0.83(4) 2.01(4) 2.683(5) 138(4) yes

loop_
_geom_torsion_atom_site_label_1
_geom_torsion_atom_site_label_2
_geom_torsion_atom_site_label_3
_geom_torsion_atom_site_label_4
_geom_torsion
_geom_torsion_publ_flag
C4 C5A C6A C7 68.2(14) ?
C4 C5B C6B C7 -64(3) ?
C6B C5B C4 C3 49(3) ?
C6B C5B C4 C5A -52.4(18) ?
C6A C5A C4 C3 -48.3(13) ?
C6A C5A C4 C5B 43.0(11) ?
C7 C8 C3 C2 -178.7(3) yes
S1 C8 C3 C2 0.8(3) ?
C7 C8 C3 C4 1.4(5) ?
S1 C8 C3 C4 -179.1(2) ?
C5B C4 C3 C8 -18.7(11) ?
C5A C4 C3 C8 14.1(7) ?
C5B C4 C3 C2 161.5(11) ?
C5A C4 C3 C2 -165.8(6) ?
C5B C6B C7 C8 44(3) ?
C5B C6B C7 C6A -49(2) ?
C3 C8 C7 C6B -13.7(13) ?
S1 C8 C7 C6B 166.9(12) ?
C3 C8 C7 C6A 17.9(7) ?
S1 C8 C7 C6A -161.6(5) ?
C5A C6A C7 C6B 47.3(13) ?
C5A C6A C7 C8 -51.2(11) ?
C3 C8 S1 C1 -0.8(2) ?
C7 C8 S1 C1 178.7(3) ?
C12 O3 C11 O2 -0.9(5) ?
C12 O3 C11 C2 179.1(3) ?
C9 N1 C1 C2 178.7(3) yes
C9 N1 C1 S1 -0.2(5) ?
C8 S1 C1 C2 0.6(2) ?
C8 S1 C1 N1 179.6(3) ?
N1 C1 C2 C3 -179.2(3) ?
S1 C1 C2 C3 -0.3(3) ?
N1 C1 C2 C11 1.0(5) ?
S1 C1 C2 C11 -180.0(2) ?
C8 C3 C2 C1 -0.3(4) ?
C4 C3 C2 C1 179.5(3) ?
C8 C3 C2 C11 179.4(3) ?
C4 C3 C2 C11 -0.8(5) ?
O2 C11 C2 C1 0.2(5) ?
O3 C11 C2 C1 -179.8(3) yes
O2 C11 C2 C3 -179.5(3) ?
O3 C11 C2 C3 0.6(4) ?
C1 N1 C9 O1 0.3(5) ?
C1 N1 C9 C10 -179.9(3) yes
